data_1538371
loop_
_publ_author_name
'Nord, A.G.'
'Thomas, J.O.'

_publ_section_title
;
 Structural studies of the solid electrolyte high-Li Ta3 O8
;
_journal_name_full 'Acta Chemica Scandinavica, Series A: (28,1974-)'
_journal_page_first 539
_journal_page_last 544
_journal_volume 32
_journal_year 1978
_chemical_formula_sum 'Li O8 Ta3'
_chemical_name_systematic 'Li (Ta3 O8)'
_space_group_IT_number 51
_symmetry_space_group_name_Hall '-P 2a 2a'
_symmetry_space_group_name_H-M 'P m m a'
_cell_angle_alpha 90
_cell_angle_beta 90
_cell_angle_gamma 90
_cell_formula_units_Z 4
_cell_length_a 16.705
_cell_length_b 3.836
_cell_length_c 8.928
_cell_volume 572.110
_citation_journal_id_ASTM ACAPCT
_cod_data_source_file Nord_ACAPCT_1978_72.cif
_cod_data_source_block Li1O8Ta3
_cod_original_cell_volume 572.1097
_cod_original_formula_sum 'Li1 O8 Ta3'
_cod_database_code 1538371

loop_
_symmetry_equiv_pos_as_xyz
x,y,z
-x+1/2,-y,z
x+1/2,-y,-z
-x,y,-z
-x,-y,-z
x-1/2,y,-z
-x-1/2,y,z
x,-y,z

loop_
_atom_site_label
_atom_site_type_symbol
_atom_site_fract_x
_atom_site_fract_y
_atom_site_fract_z
_atom_site_occupancy
_atom_site_U_iso_or_equiv
O5 O-2 0.164 0 0.196 1 0.0
Ta1 Ta+5 0.25 0 0.6871 1 0.0
O2 O-2 0.115 0.5 0.411 1 0.0
O6 O-2 0.013 0 0.345 1 0.0
O9 O-2 0.175 0 0.889 1 0.0
Ta3 Ta+5 0.0601 0 0.8109 1 0.0
O7 O-2 0.25 0 0.464 1 0.0
O8 O-2 0.133 0 0.627 1 0.0
O1 O-2 0.25 0.5 0.685 1 0.0
O3 O-2 0.056 0.5 0.809 1 0.0
Li2 Li+1 0.171 0.5 0.238 0.25 0.0
Li3 Li+1 -0.019 0.5 0.391 0.25 0.0
Ta2 Ta+5 0.1328 0 0.3921 1 0.0
Ta4 Ta+5 0.25 0.0387 0.0532 0.5 0.0
O10 O-2 0 0 0 1 0.0
O4 O-2 0.25 0.5 0.073 1 0.0
Li1 Li+1 0.087 0.5 0.049 0.5 0.0
